data_7110033
loop_
_publ_author_name
'Yun-Nan Gong'
'Long Jiang'
'Tong-Bu Lu'

_publ_section_title
;
 A highly stable dynamic fluorescent metal-organic framework for selective
 sensing of nitroaromatic explosives
;
_journal_name_full Chem.Commun.
_journal_page_first 11113
_journal_paper_doi 10.1039/c3cc46530f
_journal_volume 49
_journal_year 2013
_chemical_formula_moiety 'C21 H9 O6 Tb1, (H2 O), 2(C H4 O), 6(C H4 O)'
_chemical_formula_sum 'C29 H43 O15 Tb'
_chemical_formula_weight 790.55
_chemical_name_systematic
; 
 ? 
;
_space_group_IT_number 15
_symmetry_cell_setting monoclinic
_symmetry_space_group_name_Hall '-C 2yc'
_symmetry_space_group_name_H-M 'C 1 2/c 1'
_atom_sites_solution_hydrogens geom
_atom_sites_solution_primary direct
_atom_sites_solution_secondary difmap
_audit_creation_method SHELXL-97
_cell_angle_alpha 90.00
_cell_angle_beta 116.887(2)
_cell_angle_gamma 90.00
_cell_formula_units_Z 8
_cell_length_a 24.7463(2)
_cell_length_b 16.9612(2)
_cell_length_c 25.1036(2)
_cell_measurement_reflns_used 6745
_cell_measurement_temperature 150(2)
_cell_measurement_theta_max 65.3132
_cell_measurement_theta_min 3.2834
_cell_volume 9397.6(2)
_computing_cell_refinement
;
CrysAlisPro, Agilent Technologies,
Version 1.171.35.19 (release 27-10-2011 CrysAlis171 .NET)
(compiled Oct 27 2011,15:02:11)
;
_computing_data_collection
;
CrysAlisPro, Agilent Technologies,
Version 1.171.35.19 (release 27-10-2011 CrysAlis171 .NET)
(compiled Oct 27 2011,15:02:11)
;
_computing_data_reduction
;
CrysAlisPro, Agilent Technologies,
Version 1.171.35.19 (release 27-10-2011 CrysAlis171 .NET)
(compiled Oct 27 2011,15:02:11)
;
_computing_structure_refinement 'SHELXL-97 (Sheldrick, 1997)'
_computing_structure_solution 'SHELXS-97 (Sheldrick, 1990)'
_diffrn_ambient_temperature 150(2)
_diffrn_detector_area_resol_mean 10.5058
_diffrn_measured_fraction_theta_full 0.996
_diffrn_measured_fraction_theta_max 0.996
_diffrn_measurement_device_type 'Xcalibur, Atlas, Gemini ultra'
_diffrn_measurement_method 'omiga scan'
_diffrn_radiation_monochromator mirror
_diffrn_radiation_source 'Enhance Ultra (Cu) X-ray Source'
_diffrn_radiation_type CuK\a
_diffrn_radiation_wavelength 1.54178
_diffrn_reflns_av_R_equivalents 0.0777
_diffrn_reflns_av_sigmaI/netI 0.1177
_diffrn_reflns_limit_h_max 28
_diffrn_reflns_limit_h_min -28
_diffrn_reflns_limit_k_max 19
_diffrn_reflns_limit_k_min -19
_diffrn_reflns_limit_l_max 22
_diffrn_reflns_limit_l_min -28
_diffrn_reflns_number 27753
_diffrn_reflns_theta_full 63.00
_diffrn_reflns_theta_max 63.00
_diffrn_reflns_theta_min 3.29
_exptl_absorpt_coefficient_mu 7.823
_exptl_absorpt_correction_T_max 0.2554
_exptl_absorpt_correction_T_min 0.1953
_exptl_absorpt_correction_type multi-scan
_exptl_absorpt_process_details
;
CrysAlisPro, Agilent Technologies,
Version 1.171.35.19 (release 27-10-2011 CrysAlis171 .NET)
(compiled Oct 27 2011,15:02:11)
Empirical absorption correction using spherical harmonics,
 implemented in SCALE3 ABSPACK scaling algorithm.
;
_exptl_crystal_colour colorless
_exptl_crystal_density_diffrn 1.118
_exptl_crystal_density_method 'not measured'
_exptl_crystal_description block
_exptl_crystal_F_000 3216
_exptl_crystal_size_max 0.31
_exptl_crystal_size_mid 0.30
_exptl_crystal_size_min 0.24
_platon_squeeze_details
;
Six Methanol molecules are highly disordered. 
Therefore, the SQUEEZE routine of PLATON was applied.
The final formula was calculated from the TGA combined 
with elemental analysis data.

;
_refine_diff_density_max 0.879
_refine_diff_density_min -0.688
_refine_diff_density_rms 0.127
_refine_ls_extinction_method none
_refine_ls_goodness_of_fit_ref 0.940
_refine_ls_hydrogen_treatment constr
_refine_ls_matrix_type full
_refine_ls_number_parameters 300
_refine_ls_number_reflns 7567
_refine_ls_number_restraints 0
_refine_ls_restrained_S_all 0.945
_refine_ls_R_factor_all 0.0825
_refine_ls_R_factor_gt 0.0678
_refine_ls_shift/su_max 0.000
_refine_ls_shift/su_mean 0.000
_refine_ls_structure_factor_coef Fsqd
_refine_ls_weighting_details 'calc w=1/[\s^2^(Fo^2^)+(0.1036P)^2^+0.0000P] where P=(Fo^2^+2Fc^2^)/3'
_refine_ls_weighting_scheme calc
_refine_ls_wR_factor_gt 0.1601
_refine_ls_wR_factor_ref 0.1676
_reflns_number_gt 5399
_reflns_number_total 7567
_reflns_threshold_expression >2sigma(I)
_cod_data_source_file c3cc46530f.txt
_cod_data_source_block 1a
_cod_original_cell_volume 9397.64(15)
_cod_original_sg_symbol_H-M 'C 2/c'
_cod_database_code 7110033

loop_
_symmetry_equiv_pos_as_xyz
'x, y, z'
'-x, y, -z+1/2'
'x+1/2, y+1/2, z'
'-x+1/2, y+1/2, -z+1/2'
'-x, -y, -z'
'x, -y, z-1/2'
'-x+1/2, -y+1/2, -z'
'x+1/2, -y+1/2, z-1/2'

loop_
_atom_site_label
_atom_site_type_symbol
_atom_site_fract_x
_atom_site_fract_y
_atom_site_fract_z
_atom_site_U_iso_or_equiv
_atom_site_adp_type
_atom_site_occupancy
_atom_site_symmetry_multiplicity
_atom_site_calc_flag
_atom_site_refinement_flags
C1 C 0.2839(3) 0.8564(4) 0.1547(3) 0.0385(15) Uani 1 1 d .
C2 C 0.3078(3) 0.8104(4) 0.2115(3) 0.0430(17) Uani 1 1 d .
C3 C 0.3687(2) 0.8124(4) 0.2494(2) 0.0320(14) Uani 1 1 d .
H3 H 0.3940 0.8458 0.2399 0.038 Uiso 1 1 calc R
C4 C 0.3952(2) 0.7664(4) 0.3020(3) 0.0345(14) Uani 1 1 d .
C5 C 0.3567(3) 0.7167(4) 0.3160(3) 0.0370(15) Uani 1 1 d .
C6 C 0.2943(3) 0.7211(4) 0.2785(3) 0.0435(17) Uani 1 1 d .
H6 H 0.2674 0.6924 0.2888 0.052 Uiso 1 1 calc R
C7 C 0.2712(3) 0.7656(4) 0.2276(3) 0.0468(17) Uani 1 1 d .
H7 H 0.2287 0.7656 0.2027 0.056 Uiso 1 1 calc R
C8 C 0.3305(3) 0.5070(5) 0.4433(3) 0.0467(17) Uani 1 1 d .
C9 C 0.3691(3) 0.5651(5) 0.4293(4) 0.0500(18) Uani 1 1 d .
C10 C 0.3457(3) 0.6165(4) 0.3831(3) 0.0404(16) Uani 1 1 d .
H10 H 0.3029 0.6200 0.3603 0.048 Uiso 1 1 calc R
C11 C 0.3824(3) 0.6646(4) 0.3678(3) 0.0387(15) Uani 1 1 d .
C12 C 0.4459(3) 0.6612(4) 0.4025(3) 0.0437(17) Uani 1 1 d .
C13 C 0.4686(3) 0.6077(5) 0.4505(4) 0.059(2) Uani 1 1 d .
H13 H 0.5112 0.6041 0.4742 0.070 Uiso 1 1 calc R
C14 C 0.4325(3) 0.5613(5) 0.4644(4) 0.059(2) Uani 1 1 d .
H14 H 0.4496 0.5265 0.4976 0.071 Uiso 1 1 calc R
C15 C 0.6550(3) 0.7485(4) 0.4464(3) 0.0313(13) Uani 1 1 d .
C16 C 0.5869(3) 0.7546(4) 0.4092(3) 0.0353(14) Uani 1 1 d .
C17 C 0.5491(2) 0.7075(4) 0.4220(3) 0.0302(13) Uani 1 1 d .
H17 H 0.5663 0.6722 0.4549 0.036 Uiso 1 1 calc R
C18 C 0.4852(2) 0.7101(4) 0.3875(3) 0.0360(15) Uani 1 1 d .
C19 C 0.4606(2) 0.7637(4) 0.3391(3) 0.0323(13) Uani 1 1 d .
C20 C 0.5012(3) 0.8119(4) 0.3283(3) 0.0440(17) Uani 1 1 d .
H20 H 0.4851 0.8474 0.2955 0.053 Uiso 1 1 calc R
C21 C 0.5624(3) 0.8098(4) 0.3627(3) 0.0388(15) Uani 1 1 d .
H21 H 0.5880 0.8452 0.3553 0.047 Uiso 1 1 calc R
C22 C 0.1887(6) 1.0708(7) -0.0557(6) 0.105(3) Uani 1 1 d DU
H22A H 0.1457 1.0748 -0.0658 0.158 Uiso 1 1 calc R
H22B H 0.1956 1.0939 -0.0879 0.158 Uiso 1 1 calc R
H22C H 0.2129 1.0992 -0.0184 0.158 Uiso 1 1 calc R
C23 C 0.2976(4) 0.8663(5) -0.0762(4) 0.071(2) Uani 1 1 d DU
H23A H 0.3042 0.9233 -0.0758 0.107 Uiso 1 1 calc R
H23B H 0.2803 0.8469 -0.1174 0.107 Uiso 1 1 calc R
H23C H 0.3364 0.8399 -0.0523 0.107 Uiso 1 1 calc R
O1 O 0.31518(17) 0.9058(2) 0.14539(18) 0.0331(9) Uani 1 1 d .
O2 O 0.23106(19) 0.8386(3) 0.1144(2) 0.0534(13) Uani 1 1 d .
O3 O 0.27378(17) 0.5241(2) 0.42350(19) 0.0382(10) Uani 1 1 d .
O4 O 0.35255(19) 0.4496(3) 0.4748(3) 0.0601(15) Uani 1 1 d .
O5 O 0.67291(17) 0.6953(3) 0.4847(2) 0.0401(10) Uani 1 1 d .
O6 O 0.6883(2) 0.7914(3) 0.4361(2) 0.0551(14) Uani 1 1 d .
O7 O 0.2057(2) 0.9926(4) -0.0488(2) 0.0788(16) Uani 1 1 d DU
H7A H 0.2303 0.9851 -0.0629 0.118 Uiso 1 1 d RD
O8 O 0.2582(2) 0.8505(3) -0.0524(2) 0.0555(13) Uani 1 1 d DU
H8 H 0.2558 0.8030 -0.0443 0.083 Uiso 1 1 d RD
O1W O 0.3284(2) 0.9771(4) 0.04148(19) 0.0669(15) Uani 1 1 d DU
H1A H 0.3632 0.9884 0.0695 0.100 Uiso 1 1 d RD
H1B H 0.3246 0.9969 0.0089 0.100 Uiso 1 1 d RD
Tb1 Tb 0.244643(13) 0.90125(2) 0.034433(14) 0.02886(16) Uani 1 1 d D

loop_
_atom_site_aniso_label
_atom_site_aniso_U_11
_atom_site_aniso_U_22
_atom_site_aniso_U_33
_atom_site_aniso_U_23
_atom_site_aniso_U_13
_atom_site_aniso_U_12
C1 0.029(3) 0.051(4) 0.030(3) 0.003(3) 0.008(3) 0.003(3)
C2 0.022(3) 0.065(5) 0.040(4) 0.004(3) 0.012(3) -0.008(3)
C3 0.018(3) 0.048(4) 0.029(3) 0.002(3) 0.010(2) -0.001(3)
C4 0.019(3) 0.039(4) 0.045(4) 0.006(3) 0.014(3) -0.003(2)
C5 0.020(3) 0.048(4) 0.041(3) 0.010(3) 0.011(3) -0.002(3)
C6 0.019(3) 0.059(5) 0.048(4) 0.009(3) 0.011(3) -0.005(3)
C7 0.021(3) 0.062(5) 0.049(4) 0.006(4) 0.008(3) -0.001(3)
C8 0.028(3) 0.043(4) 0.057(4) 0.011(4) 0.009(3) -0.011(3)
C9 0.032(4) 0.047(4) 0.072(5) 0.015(4) 0.024(4) -0.003(3)
C10 0.025(3) 0.040(4) 0.052(4) 0.010(3) 0.013(3) 0.000(3)
C11 0.023(3) 0.048(4) 0.047(4) 0.001(3) 0.017(3) -0.007(3)
C12 0.022(3) 0.049(4) 0.060(4) 0.017(3) 0.018(3) -0.001(3)
C13 0.024(4) 0.078(6) 0.065(5) 0.036(4) 0.012(3) 0.004(3)
C14 0.021(3) 0.054(5) 0.087(6) 0.035(4) 0.011(4) -0.004(3)
C15 0.025(3) 0.034(3) 0.031(3) 0.008(3) 0.010(3) 0.002(3)
C16 0.027(3) 0.041(4) 0.036(3) 0.002(3) 0.013(3) -0.003(3)
C17 0.022(3) 0.030(3) 0.035(3) 0.007(3) 0.009(3) -0.005(2)
C18 0.020(3) 0.050(4) 0.038(3) 0.011(3) 0.013(3) 0.000(3)
C19 0.018(3) 0.036(4) 0.039(3) 0.008(3) 0.010(3) 0.002(2)
C20 0.023(3) 0.054(5) 0.047(4) 0.019(3) 0.009(3) 0.002(3)
C21 0.020(3) 0.051(4) 0.037(3) 0.019(3) 0.005(3) 0.002(3)
C22 0.110(5) 0.091(4) 0.103(5) 0.000(4) 0.038(4) 0.005(4)
C23 0.075(4) 0.079(4) 0.069(4) -0.006(3) 0.041(3) -0.005(3)
O1 0.021(2) 0.046(3) 0.031(2) 0.0042(19) 0.0100(17) 0.0037(18)
O2 0.022(2) 0.087(4) 0.040(3) 0.005(3) 0.004(2) -0.016(2)
O3 0.023(2) 0.039(3) 0.056(3) 0.012(2) 0.021(2) 0.0015(17)
O4 0.026(2) 0.043(3) 0.111(4) 0.037(3) 0.031(3) 0.007(2)
O5 0.018(2) 0.045(3) 0.051(3) 0.015(2) 0.0115(19) 0.0077(18)
O6 0.029(2) 0.063(3) 0.054(3) 0.027(3) 0.001(2) -0.021(2)
O7 0.086(3) 0.077(3) 0.068(3) 0.002(3) 0.030(2) 0.005(3)
O8 0.057(3) 0.068(3) 0.049(2) -0.013(2) 0.031(2) 0.001(2)
O1W 0.058(3) 0.081(3) 0.070(3) -0.004(3) 0.036(2) -0.018(2)
Tb1 0.0157(2) 0.0371(2) 0.0309(2) -0.00295(16) 0.00799(16) 0.00506(14)

loop_
_atom_type_symbol
_atom_type_description
_atom_type_scat_dispersion_real
_atom_type_scat_dispersion_imag
_atom_type_scat_source
C C 0.0181 0.0091 'International Tables Vol C Tables 4.2.6.8 and 6.1.1.4'
H H 0.0000 0.0000 'International Tables Vol C Tables 4.2.6.8 and 6.1.1.4'
O O 0.0492 0.0322 'International Tables Vol C Tables 4.2.6.8 and 6.1.1.4'
Tb Tb -9.1472 9.1891 'International Tables Vol C Tables 4.2.6.8 and 6.1.1.4'

loop_
_geom_angle_atom_site_label_1
_geom_angle_atom_site_label_2
_geom_angle_atom_site_label_3
_geom_angle
_geom_angle_site_symmetry_1
_geom_angle_site_symmetry_3
O1 C1 O2 121.2(6) . .
O1 C1 C2 121.6(5) . .
O2 C1 C2 117.0(6) . .
O1 C1 Tb1 63.7(3) . .
O2 C1 Tb1 58.9(3) . .
C2 C1 Tb1 163.3(5) . .
C3 C2 C7 118.3(6) . .
C3 C2 C1 119.0(6) . .
C7 C2 C1 122.7(6) . .
C2 C3 C4 122.2(5) . .
C2 C3 H3 118.9 . .
C4 C3 H3 118.9 . .
C3 C4 C5 118.5(5) . .
C3 C4 C19 121.6(5) . .
C5 C4 C19 119.7(6) . .
C6 C5 C4 117.3(6) . .
C6 C5 C11 122.4(5) . .
C4 C5 C11 120.4(5) . .
C7 C6 C5 121.8(6) . .
C7 C6 H6 119.1 . .
C5 C6 H6 119.1 . .
C6 C7 C2 121.7(6) . .
C6 C7 H7 119.1 . .
C2 C7 H7 119.1 . .
O4 C8 O3 121.3(6) . .
O4 C8 C9 121.7(6) . .
O3 C8 C9 116.9(6) . .
O4 C8 Tb1 60.2(3) . 4_545
O3 C8 Tb1 61.3(3) . 4_545
C9 C8 Tb1 178.0(5) . 4_545
C10 C9 C14 119.2(6) . .
C10 C9 C8 123.0(6) . .
C14 C9 C8 117.7(6) . .
C9 C10 C11 122.1(6) . .
C9 C10 H10 118.9 . .
C11 C10 H10 118.9 . .
C10 C11 C12 119.1(6) . .
C10 C11 C5 121.5(5) . .
C12 C11 C5 119.4(5) . .
C13 C12 C11 117.3(6) . .
C13 C12 C18 122.3(6) . .
C11 C12 C18 120.3(6) . .
C14 C13 C12 122.8(6) . .
C14 C13 H13 118.6 . .
C12 C13 H13 118.6 . .
C13 C14 C9 119.4(7) . .
C13 C14 H14 120.3 . .
C9 C14 H14 120.3 . .
O6 C15 O5 124.1(5) . .
O6 C15 C16 120.1(5) . .
O5 C15 C16 115.8(5) . .
C17 C16 C21 120.0(6) . .
C17 C16 C15 120.0(6) . .
C21 C16 C15 120.0(5) . .
C16 C17 C18 121.8(6) . .
C16 C17 H17 119.1 . .
C18 C17 H17 119.1 . .
C19 C18 C17 118.2(5) . .
C19 C18 C12 120.6(5) . .
C17 C18 C12 121.1(6) . .
C20 C19 C18 117.9(5) . .
C20 C19 C4 122.7(5) . .
C18 C19 C4 119.4(5) . .
C21 C20 C19 123.1(6) . .
C21 C20 H20 118.4 . .
C19 C20 H20 118.4 . .
C20 C21 C16 118.9(6) . .
C20 C21 H21 120.6 . .
C16 C21 H21 120.6 . .
O7 C22 H22A 109.5 . .
O7 C22 H22B 109.5 . .
H22A C22 H22B 109.5 . .
O7 C22 H22C 109.5 . .
H22A C22 H22C 109.5 . .
H22B C22 H22C 109.5 . .
O8 C23 H23A 109.5 . .
O8 C23 H23B 109.5 . .
H23A C23 H23B 109.5 . .
O8 C23 H23C 109.5 . .
H23A C23 H23C 109.5 . .
H23B C23 H23C 109.5 . .
C1 O1 Tb1 90.5(3) . .
C1 O2 Tb1 94.3(4) . .
C8 O3 Tb1 91.4(4) . 4_545
C8 O4 Tb1 94.3(4) . 4_545
C15 O5 Tb1 147.8(4) . 8_566
C15 O6 Tb1 148.1(5) . 2_655
C22 O7 Tb1 134.7(6) . .
C22 O7 H7A 109.3 . .
Tb1 O7 H7A 100.6 . .
C23 O8 Tb1 135.2(5) . .
C23 O8 H8 115.5 . .
Tb1 O8 H8 93.9 . .
Tb1 O1W H1A 134.9 . .
Tb1 O1W H1B 115.4 . .
H1A O1W H1B 109.7 . .
O5 Tb1 O1W 148.29(17) 8_465 .
O5 Tb1 O6 82.59(17) 8_465 2_655
O1W Tb1 O6 86.47(19) . 2_655
O5 Tb1 O7 94.47(18) 8_465 .
O1W Tb1 O7 73.24(13) . .
O6 Tb1 O7 135.9(2) 2_655 .
O5 Tb1 O2 77.16(16) 8_465 .
O1W Tb1 O2 128.17(15) . .
O6 Tb1 O2 74.79(19) 2_655 .
O7 Tb1 O2 147.56(19) . .
O5 Tb1 O4 72.92(15) 8_465 4
O1W Tb1 O4 127.68(19) . 4
O6 Tb1 O4 143.9(2) 2_655 4
O7 Tb1 O4 73.4(2) . 4
O2 Tb1 O4 74.22(19) . 4
O5 Tb1 O3 125.54(13) 8_465 4
O1W Tb1 O3 80.51(17) . 4
O6 Tb1 O3 139.93(14) 2_655 4
O7 Tb1 O3 75.59(18) . 4
O2 Tb1 O3 83.94(17) . 4
O4 Tb1 O3 52.78(14) 4 4
O5 Tb1 O8 70.13(15) 8_465 .
O1W Tb1 O8 78.16(17) . .
O6 Tb1 O8 69.66(17) 2_655 .
O7 Tb1 O8 68.06(19) . .
O2 Tb1 O8 133.91(19) . .
O4 Tb1 O8 123.01(18) 4 .
O3 Tb1 O8 141.77(16) 4 .
O5 Tb1 O1 126.31(15) 8_465 .
O1W Tb1 O1 75.98(14) . .
O6 Tb1 O1 69.19(14) 2_655 .
O7 Tb1 O1 137.44(17) . .
O2 Tb1 O1 52.22(14) . .
O4 Tb1 O1 104.66(16) 4 .
O3 Tb1 O1 70.91(13) 4 .
O8 Tb1 O1 132.14(15) . .
O5 Tb1 C8 98.24(18) 8_465 4
O1W Tb1 C8 105.8(2) . 4
O6 Tb1 C8 150.1(2) 2_655 4
O7 Tb1 C8 73.9(2) . 4
O2 Tb1 C8 76.3(2) . 4
O4 Tb1 C8 25.53(17) 4 4
O3 Tb1 C8 27.31(17) 4 4
O8 Tb1 C8 138.81(18) . 4
O1 Tb1 C8 87.19(16) . 4
O5 Tb1 C1 101.22(18) 8_465 .
O1W Tb1 C1 101.49(17) . .
O6 Tb1 C1 66.56(18) 2_655 .
O7 Tb1 C1 154.7(2) . .
O2 Tb1 C1 26.76(17) . .
O4 Tb1 C1 92.3(2) 4 .
O3 Tb1 C1 79.13(17) 4 .
O8 Tb1 C1 136.14(19) . .
O1 Tb1 C1 25.85(16) . .
C8 Tb1 C1 84.2(2) 4 .

loop_
_geom_bond_atom_site_label_1
_geom_bond_atom_site_label_2
_geom_bond_distance
_geom_bond_site_symmetry_2
C1 O1 1.232(8) .
C1 O2 1.276(7) .
C1 C2 1.494(9) .
C1 Tb1 2.825(6) .
C2 C3 1.371(8) .
C2 C7 1.377(9) .
C3 C4 1.415(9) .
C3 H3 0.9500 .
C4 C5 1.428(8) .
C4 C19 1.458(8) .
C5 C6 1.400(8) .
C5 C11 1.458(9) .
C6 C7 1.367(10) .
C6 H6 0.9500 .
C7 H7 0.9500 .
C8 O4 1.217(8) .
C8 O3 1.292(8) .
C8 C9 1.519(9) .
C8 Tb1 2.816(6) 4_545
C9 C10 1.354(10) .
C9 C14 1.412(9) .
C10 C11 1.398(9) .
C10 H10 0.9500 .
C11 C12 1.411(9) .
C12 C13 1.407(10) .
C12 C18 1.453(8) .
C13 C14 1.349(10) .
C13 H13 0.9500 .
C14 H14 0.9500 .
C15 O6 1.212(7) .
C15 O5 1.245(7) .
C15 C16 1.517(8) .
C16 C17 1.374(8) .
C16 C21 1.402(9) .
C17 C18 1.419(8) .
C17 H17 0.9500 .
C18 C19 1.416(9) .
C19 C20 1.415(9) .
C20 C21 1.362(8) .
C20 H20 0.9500 .
C21 H21 0.9500 .
C22 O7 1.379(11) .
C22 H22A 0.9800 .
C22 H22B 0.9800 .
C22 H22C 0.9800 .
C23 O8 1.380(4) .
C23 H23A 0.9800 .
C23 H23B 0.9800 .
C23 H23C 0.9800 .
O1 Tb1 2.533(4) .
O2 Tb1 2.427(5) .
O3 Tb1 2.470(4) 4_545
O4 Tb1 2.451(4) 4_545
O5 Tb1 2.321(4) 8_566
O6 Tb1 2.380(4) 2_655
O7 Tb1 2.423(5) .
O7 H7A 0.8400 .
O8 Tb1 2.503(4) .
O8 H8 0.8400 .
O1W Tb1 2.378(5) .
O1W H1A 0.8501 .
O1W H1B 0.8500 .
Tb1 O5 2.321(4) 8_465
Tb1 O6 2.380(4) 2_655
Tb1 O4 2.451(4) 4
Tb1 O3 2.470(4) 4
Tb1 C8 2.816(6) 4

loop_
_geom_torsion_atom_site_label_1
_geom_torsion_atom_site_label_2
_geom_torsion_atom_site_label_3
_geom_torsion_atom_site_label_4
_geom_torsion
_geom_torsion_site_symmetry_1
_geom_torsion_site_symmetry_4
O1 C1 C2 C3 -12.1(10) . .
O2 C1 C2 C3 163.3(7) . .
Tb1 C1 C2 C3 91.8(16) . .
O1 C1 C2 C7 168.1(7) . .
O2 C1 C2 C7 -16.5(10) . .
Tb1 C1 C2 C7 -88.0(16) . .
C7 C2 C3 C4 4.0(10) . .
C1 C2 C3 C4 -175.8(6) . .
C2 C3 C4 C5 -0.3(10) . .
C2 C3 C4 C19 174.5(6) . .
C3 C4 C5 C6 -4.5(9) . .
C19 C4 C5 C6 -179.4(6) . .
C3 C4 C5 C11 176.2(6) . .
C19 C4 C5 C11 1.2(10) . .
C4 C5 C6 C7 5.8(11) . .
C11 C5 C6 C7 -174.9(7) . .
C5 C6 C7 C2 -2.2(12) . .
C3 C2 C7 C6 -2.8(11) . .
C1 C2 C7 C6 176.9(7) . .
O4 C8 C9 C10 162.0(8) . .
O3 C8 C9 C10 -22.6(11) . .
Tb1 C8 C9 C10 5(17) 4_545 .
O4 C8 C9 C14 -14.4(12) . .
O3 C8 C9 C14 161.1(7) . .
Tb1 C8 C9 C14 -172(16) 4_545 .
C14 C9 C10 C11 2.0(12) . .
C8 C9 C10 C11 -174.3(7) . .
C9 C10 C11 C12 -1.9(11) . .
C9 C10 C11 C5 176.7(7) . .
C6 C5 C11 C10 -0.6(11) . .
C4 C5 C11 C10 178.7(7) . .
C6 C5 C11 C12 178.0(7) . .
C4 C5 C11 C12 -2.7(10) . .
C10 C11 C12 C13 1.2(11) . .
C5 C11 C12 C13 -177.5(7) . .
C10 C11 C12 C18 179.6(7) . .
C5 C11 C12 C18 1.0(10) . .
C11 C12 C13 C14 -0.7(13) . .
C18 C12 C13 C14 -179.1(8) . .
C12 C13 C14 C9 0.9(14) . .
C10 C9 C14 C13 -1.5(13) . .
C8 C9 C14 C13 175.0(8) . .
O6 C15 C16 C17 -178.2(6) . .
O5 C15 C16 C17 5.4(9) . .
O6 C15 C16 C21 -0.1(10) . .
O5 C15 C16 C21 -176.5(6) . .
C21 C16 C17 C18 3.2(10) . .
C15 C16 C17 C18 -178.7(6) . .
C16 C17 C18 C19 -0.7(10) . .
C16 C17 C18 C12 -178.5(6) . .
C13 C12 C18 C19 -179.4(7) . .
C11 C12 C18 C19 2.2(11) . .
C13 C12 C18 C17 -1.7(11) . .
C11 C12 C18 C17 179.9(6) . .
C17 C18 C19 C20 -0.3(9) . .
C12 C18 C19 C20 177.5(7) . .
C17 C18 C19 C4 178.6(6) . .
C12 C18 C19 C4 -3.7(10) . .
C3 C4 C19 C20 5.9(10) . .
C5 C4 C19 C20 -179.3(7) . .
C3 C4 C19 C18 -172.9(6) . .
C5 C4 C19 C18 1.9(9) . .
C18 C19 C20 C21 -1.2(11) . .
C4 C19 C20 C21 -180.0(7) . .
C19 C20 C21 C16 3.6(11) . .
C17 C16 C21 C20 -4.5(10) . .
C15 C16 C21 C20 177.3(6) . .
O2 C1 O1 Tb1 -13.4(6) . .
C2 C1 O1 Tb1 161.9(6) . .
O1 C1 O2 Tb1 14.0(7) . .
C2 C1 O2 Tb1 -161.4(5) . .
O4 C8 O3 Tb1 -5.6(7) . 4_545
C9 C8 O3 Tb1 178.9(6) . 4_545
O3 C8 O4 Tb1 5.6(7) . 4_545
C9 C8 O4 Tb1 -179.1(6) . 4_545
O6 C15 O5 Tb1 -34.2(12) . 8_566
C16 C15 O5 Tb1 142.0(6) . 8_566
O5 C15 O6 Tb1 -76.4(11) . 2_655
C16 C15 O6 Tb1 107.5(8) . 2_655
C22 O7 Tb1 O5 128.5(10) . 8_465
C22 O7 Tb1 O1W -81.3(10) . .
C22 O7 Tb1 O6 -147.6(9) . 2_655
C22 O7 Tb1 O2 55.5(11) . .
C22 O7 Tb1 O4 57.8(10) . 4
C22 O7 Tb1 O3 2.9(10) . 4
C22 O7 Tb1 O8 -165.0(10) . .
C22 O7 Tb1 O1 -35.9(11) . .
C22 O7 Tb1 C8 31.2(10) . 4
C22 O7 Tb1 C1 0.0(12) . .
C1 O2 Tb1 O5 153.6(4) . 8_465
C1 O2 Tb1 O1W -4.9(5) . .
C1 O2 Tb1 O6 67.9(4) . 2_655
C1 O2 Tb1 O7 -128.5(4) . .
C1 O2 Tb1 O4 -130.8(4) . 4
C1 O2 Tb1 O3 -77.8(4) . 4
C1 O2 Tb1 O8 108.3(4) . .
C1 O2 Tb1 O1 -7.3(4) . .
C1 O2 Tb1 C8 -104.5(4) . 4
C23 O8 Tb1 O5 -179.5(7) . 8_465
C23 O8 Tb1 O1W 0.3(7) . .
C23 O8 Tb1 O6 -90.3(7) . 2_655
C23 O8 Tb1 O7 76.9(7) . .
C23 O8 Tb1 O2 -132.1(7) . .
C23 O8 Tb1 O4 127.8(7) . 4
C23 O8 Tb1 O3 57.8(8) . 4
C23 O8 Tb1 O1 -58.1(7) . .
C23 O8 Tb1 C8 100.9(7) . 4
C23 O8 Tb1 C1 -94.0(7) . .
C1 O1 Tb1 O5 -15.7(4) . 8_465
C1 O1 Tb1 O1W -170.5(4) . .
C1 O1 Tb1 O6 -79.0(4) . 2_655
C1 O1 Tb1 O7 144.8(4) . .
C1 O1 Tb1 O2 7.6(4) . .
C1 O1 Tb1 O4 63.6(4) . 4
C1 O1 Tb1 O3 104.9(4) . 4
C1 O1 Tb1 O8 -111.3(4) . .
C1 O1 Tb1 C8 82.4(4) . 4
O1 C1 Tb1 O5 167.1(3) . 8_465
O2 C1 Tb1 O5 -26.2(4) . 8_465
C2 C1 Tb1 O5 54.4(15) . 8_465
O1 C1 Tb1 O1W 9.4(4) . .
O2 C1 Tb1 O1W 176.0(4) . .
C2 C1 Tb1 O1W -103.4(15) . .
O1 C1 Tb1 O6 90.4(4) . 2_655
O2 C1 Tb1 O6 -103.0(4) . 2_655
C2 C1 Tb1 O6 -22.4(15) . 2_655
O1 C1 Tb1 O7 -65.6(6) . .
O2 C1 Tb1 O7 101.0(6) . .
C2 C1 Tb1 O7 -178.4(13) . .
O1 C1 Tb1 O2 -166.6(7) . .
C2 C1 Tb1 O2 80.6(16) . .
O1 C1 Tb1 O4 -119.8(4) . 4
O2 C1 Tb1 O4 46.8(4) . 4
C2 C1 Tb1 O4 127.4(15) . 4
O1 C1 Tb1 O3 -68.5(4) . 4
O2 C1 Tb1 O3 98.2(4) . 4
C2 C1 Tb1 O3 178.8(15) . 4
O1 C1 Tb1 O8 94.2(4) . .
O2 C1 Tb1 O8 -99.2(4) . .
C2 C1 Tb1 O8 -18.6(17) . .
O2 C1 Tb1 O1 166.6(7) . .
C2 C1 Tb1 O1 -112.8(16) . .
O1 C1 Tb1 C8 -95.6(4) . 4
O2 C1 Tb1 C8 71.0(4) . 4
C2 C1 Tb1 C8 151.6(15) . 4
